data_2020960
loop_
_publ_author_name
'Sohr, Julia'
'Schmidt, Horst'
'Voigt, Wolfgang'

_publ_section_title
;
 Higher hydrates of lithium chloride, lithium bromide and lithium iodide
;
_journal_coeditor_code QF3002
_journal_issue 2
_journal_name_full 'Acta Crystallographica Section C'
_journal_page_first
;
;
_journal_paper_doi 10.1107/S2053229618001183
_journal_volume 74
_journal_year 2018
_chemical_formula_iupac 'Li Br, 3H2 O'
_chemical_formula_moiety 'Br, 3(H2 O), Li'
_chemical_formula_sum 'Br H6 Li O3'
_chemical_formula_weight 140.90
_chemical_name_systematic
;
Lithium bromide trihydrate
;
_space_group_crystal_system orthorhombic
_space_group_IT_number 63
_space_group_name_Hall '-C 2c 2'
_space_group_name_H-M_alt 'C m c m'
_symmetry_space_group_name_Hall '-C 2c 2'
_symmetry_space_group_name_H-M 'C m c m'
_atom_sites_solution_hydrogens difmap
_audit_creation_method SHELXL-2014/7
_cell_angle_alpha 90
_cell_angle_beta 90
_cell_angle_gamma 90
_cell_formula_units_Z 4
_cell_length_a 7.2785(17)
_cell_length_b 11.088(3)
_cell_length_c 5.687(2)
_cell_measurement_reflns_used 4551
_cell_measurement_temperature 150
_cell_measurement_theta_max 29.64
_cell_measurement_theta_min 3.39
_cell_volume 459.0(2)
_computing_cell_refinement
;
X-AREA (Stoe & Cie, 2015)
;
_computing_data_collection
;
X-AREA (Stoe & Cie, 2015)
;
_computing_data_reduction
;
X-RED (Stoe & Cie, 2015)
;
_computing_molecular_graphics
;
DIAMOND (Brandenburg, 2017)
;
_computing_publication_material
;
publCIF (Westrip, 2010)
;
_computing_structure_refinement
;
SHELXL2014 (Sheldrick, 2015)
;
_computing_structure_solution
;
SHELXS97 (Sheldrick, 2008)
;
_diffrn_ambient_temperature 150
_diffrn_detector_area_resol_mean 6.67
_diffrn_measured_fraction_theta_full 1.000
_diffrn_measured_fraction_theta_max 1.000
_diffrn_measurement_device_type 'Stoe IPDS 2T'
_diffrn_measurement_method 'rotation method'
_diffrn_radiation_type 'Mo K\a'
_diffrn_radiation_wavelength 0.71073
_diffrn_reflns_av_R_equivalents 0.0779
_diffrn_reflns_limit_h_max 9
_diffrn_reflns_limit_h_min -9
_diffrn_reflns_limit_k_max 12
_diffrn_reflns_limit_k_min -15
_diffrn_reflns_limit_l_max 7
_diffrn_reflns_limit_l_min -7
_diffrn_reflns_number 359
_diffrn_reflns_theta_full 25.242
_diffrn_reflns_theta_max 29.138
_diffrn_reflns_theta_min 3.348
_exptl_absorpt_coefficient_mu 8.806
_exptl_absorpt_correction_T_max 0.5673
_exptl_absorpt_correction_T_min 0.1591
_exptl_absorpt_correction_type integration
_exptl_absorpt_process_details
;
(Coppens, 1970)
;
_exptl_crystal_colour colourless
_exptl_crystal_density_diffrn 2.039
_exptl_crystal_description needle
_exptl_crystal_F_000 272
_exptl_crystal_size_max 0.3
_exptl_crystal_size_mid 0.2
_exptl_crystal_size_min 0.1
_refine_diff_density_max 0.682
_refine_diff_density_min -0.762
_refine_ls_extinction_coef 0.066(6)
_refine_ls_extinction_expression Fc^*^=kFc[1+0.001xFc^2^\l^3^/sin(2\q)]^-1/4^
_refine_ls_extinction_method
;
SHELXL2016 (Sheldrick, 2015)
;
_refine_ls_goodness_of_fit_ref 1.019
_refine_ls_hydrogen_treatment refall
_refine_ls_matrix_type full
_refine_ls_number_parameters 29
_refine_ls_number_reflns 359
_refine_ls_number_restraints 3
_refine_ls_restrained_S_all 1.016
_refine_ls_R_factor_all 0.0278
_refine_ls_R_factor_gt 0.0275
_refine_ls_shift/su_max 0.001
_refine_ls_shift/su_mean 0.000
_refine_ls_structure_factor_coef Fsqd
_refine_ls_weighting_details 'w=1/[\s^2^(Fo^2^)+(0.0631P)^2^+0.7506P] where P=(Fo^2^+2Fc^2^)/3'
_refine_ls_weighting_scheme calc
_refine_ls_wR_factor_gt 0.0728
_refine_ls_wR_factor_ref 0.0730
_reflns_number_gt 347
_reflns_number_total 359
_reflns_threshold_expression 'I > 2\s(I)'
_cod_data_source_file qf3002sup1.cif
_cod_data_source_block LiBr.3H2O
_cod_database_code 2020960
_shelx_space_group_comment
;
The symmetry employed for this shelxl refinement is uniquely defined
by the following loop, which should always be used as a source of
symmetry information in preference to the above space-group names.
They are only intended as comments.
;

loop_
_space_group_symop_operation_xyz
'x, y, z'
'-x, -y, z+1/2'
'x, -y, -z'
'-x, y, -z+1/2'
'x+1/2, y+1/2, z'
'-x+1/2, -y+1/2, z+1/2'
'x+1/2, -y+1/2, -z'
'-x+1/2, y+1/2, -z+1/2'
'-x, -y, -z'
'x, y, -z-1/2'
'-x, y, z'
'x, -y, z-1/2'
'-x+1/2, -y+1/2, -z'
'x+1/2, y+1/2, -z-1/2'
'-x+1/2, y+1/2, z'
'x+1/2, -y+1/2, z-1/2'

loop_
_atom_site_type_symbol
_atom_site_label
_atom_site_fract_x
_atom_site_fract_y
_atom_site_fract_z
_atom_site_U_iso_or_equiv
_atom_site_adp_type
_atom_site_calc_flag
_atom_site_occupancy
Br Br1 0.000000 0.72768(3) 0.750000 0.0175(3) Uani d 1
O O1 0.1923(3) 0.4535(2) 0.750000 0.0160(5) Uani d 1
O O2 0.500000 0.6072(3) 0.750000 0.0209(7) Uani d 1
Li Li1 0.000000 0.500000 1.000000 0.0217(16) Uani d 1
H H2 0.500000 0.648(5) 0.868(7) 0.039(15) Uiso d 1
H H1B 0.236(11) 0.385(3) 0.750000 0.07(3) Uiso d 1
H H1A 0.289(4) 0.489(4) 0.750000 0.019(12) Uiso d 1

loop_
_atom_site_aniso_label
_atom_site_aniso_U_11
_atom_site_aniso_U_22
_atom_site_aniso_U_33
_atom_site_aniso_U_12
_atom_site_aniso_U_13
_atom_site_aniso_U_23
Br1 0.0168(3) 0.0148(4) 0.0210(4) 0.000 0.000 0.000
O1 0.0120(10) 0.0182(10) 0.0177(10) 0.0010(9) 0.000 0.000
O2 0.0169(16) 0.0241(16) 0.0218(16) 0.000 0.000 0.000
Li1 0.015(3) 0.034(4) 0.017(4) 0.000 0.000 -0.005(3)

loop_
_atom_type_symbol
_atom_type_description
_atom_type_scat_dispersion_real
_atom_type_scat_dispersion_imag
_atom_type_scat_source
Li Li -0.0003 0.0001 'International Tables Vol C Tables 4.2.6.8 and 6.1.1.4'
Br Br -0.2901 2.4595 'International Tables Vol C Tables 4.2.6.8 and 6.1.1.4'
O O 0.0106 0.0060 'International Tables Vol C Tables 4.2.6.8 and 6.1.1.4'
H H 0.0000 0.0000 'International Tables Vol C Tables 4.2.6.8 and 6.1.1.4'

loop_
_geom_angle_atom_site_label_1
_geom_angle_atom_site_label_2
_geom_angle_atom_site_label_3
_geom_angle_site_symmetry_1
_geom_angle_site_symmetry_3
_geom_angle
Li1 Br1 Li1 2_564 . 58.77(2)
Li1 O1 Li1 2_564 . 87.24(10)
O1 Li1 O1 11 3_567 180.0
O1 Li1 O1 11 9_567 94.42(11)
O1 Li1 O1 3_567 9_567 85.58(11)
O1 Li1 O1 11 . 85.58(11)
O1 Li1 O1 3_567 . 94.42(11)
O1 Li1 O1 9_567 . 180.0
O1 Li1 Li1 11 2_565 133.62(5)
O1 Li1 Li1 3_567 2_565 46.38(5)
O1 Li1 Li1 9_567 2_565 46.38(5)
O1 Li1 Li1 . 2_565 133.62(5)
O1 Li1 Li1 11 2_564 46.38(5)
O1 Li1 Li1 3_567 2_564 133.62(5)
O1 Li1 Li1 9_567 2_564 133.62(5)
O1 Li1 Li1 . 2_564 46.38(5)
Li1 Li1 Li1 2_565 2_564 180.0
O1 Li1 Br1 11 9_567 96.92(6)
O1 Li1 Br1 3_567 9_567 83.08(6)
O1 Li1 Br1 9_567 9_567 83.08(6)
O1 Li1 Br1 . 9_567 96.92(6)
Li1 Li1 Br1 2_565 9_567 60.613(11)
Li1 Li1 Br1 2_564 9_567 119.387(11)
O1 Li1 Br1 11 . 83.08(6)
O1 Li1 Br1 3_567 . 96.92(6)
O1 Li1 Br1 9_567 . 96.92(6)
O1 Li1 Br1 . . 83.08(6)
Li1 Li1 Br1 2_565 . 119.386(11)
Li1 Li1 Br1 2_564 . 60.614(11)
Br1 Li1 Br1 9_567 . 180.0

loop_
_geom_bond_atom_site_label_1
_geom_bond_atom_site_label_2
_geom_bond_site_symmetry_2
_geom_bond_distance
Br1 Li1 2_564 2.8973(7)
Br1 Li1 . 2.8973(7)
O1 Li1 2_564 2.0609(19)
O1 Li1 . 2.0609(19)
Li1 Li1 2_565 2.8434(10)
Li1 Li1 2_564 2.8434(10)

loop_
_geom_hbond_atom_site_label_D
_geom_hbond_atom_site_label_H
_geom_hbond_atom_site_label_A
_geom_hbond_site_symmetry_A
_geom_hbond_distance_DH
_geom_hbond_distance_HA
_geom_hbond_distance_DA
_geom_hbond_angle_DHA
O1 H1A O2 . 0.804(19) 2.02(2) 2.814(3) 169(5)
O1 H1B Br1 5_545 0.82(2) 2.60(4) 3.359(3) 155(8)
O2 H2 Br1 13_567 0.81(2) 2.57(2) 3.382(2) 178(6)
